data_1568275
loop_
_publ_author_name
'Maeda, Takeshi'
'Oka, Taishi'
'Sakamaki, Daisuke'
'Fujiwara, Hideki'
'Suzuki, Naoya'
'Yagi, Shigeyuki'
'Konishi, Tatsuki'
'Kamada, Kenji'

_publ_section_title
;
 Unveiling a new aspect of oxocarbons: open-shell character of 4- and
 5-membered oxocarbon derivatives showing near-infrared absorption.
;
_journal_issue 8
_journal_name_full 'Chemical science'
_journal_page_first 1978
_journal_page_last 1985
_journal_paper_doi 10.1039/d2sc06612b
_journal_volume 14
_journal_year 2023
_chemical_formula_moiety 'C48 H63 O3 S3'
_chemical_formula_sum 'C48 H63 O3 S3'
_chemical_formula_weight 784.20
_chemical_name_systematic SQ1b
_space_group_crystal_system triclinic
_space_group_IT_number 2
_space_group_name_Hall '-P 1'
_space_group_name_H-M_alt 'P -1'
_atom_sites_solution_hydrogens geom
_atom_sites_solution_primary direct
_atom_sites_solution_secondary difmap
_audit_update_record
;
2022-08-04 deposited with the CCDC.	2023-01-16 downloaded from the CCDC.
;
_cell_angle_alpha 89.576(6)
_cell_angle_beta 67.544(5)
_cell_angle_gamma 67.336(5)
_cell_formula_units_Z 2
_cell_length_a 13.5881(12)
_cell_length_b 14.1008(10)
_cell_length_c 14.4563(12)
_cell_measurement_reflns_used 11254
_cell_measurement_temperature 296
_cell_measurement_theta_max 27.47
_cell_measurement_theta_min 3.04
_cell_volume 2330.2(4)
_computing_cell_refinement 'RAPID AUTO'
_computing_data_collection 'RAPID AUTO (Rigaku, ????)'
_computing_data_reduction 'RAPID AUTO'
_computing_molecular_graphics 'CrystalStructure 4.3'
_computing_publication_material 'CrystalStructure 4.3 (Rigaku, 2018)'
_computing_structure_refinement 'CRYSTALS (Carruthers, et al., 1999)'
_computing_structure_solution 'SIR2002 (Burla, et al., 2003)'
_diffrn_ambient_temperature 296
_diffrn_detector_area_resol_mean 10.000
_diffrn_measured_fraction_theta_full 0.980
_diffrn_measured_fraction_theta_max 0.980
_diffrn_measurement_device_type 'Rigaku R-AXIS RAPID'
_diffrn_measurement_method \w
_diffrn_radiation_type 'Mo K\a'
_diffrn_radiation_wavelength 0.71075
_diffrn_reflns_av_R_equivalents 0.0550
_diffrn_reflns_limit_h_max 17
_diffrn_reflns_limit_h_min -17
_diffrn_reflns_limit_k_max 18
_diffrn_reflns_limit_k_min -18
_diffrn_reflns_limit_l_max 18
_diffrn_reflns_limit_l_min -18
_diffrn_reflns_number 22351
_diffrn_reflns_theta_full 27.47
_diffrn_reflns_theta_max 27.47
_diffrn_reflns_theta_min 3.034
_diffrn_standards_number 0
_exptl_absorpt_coefficient_mu 0.196
_exptl_absorpt_correction_T_max 0.990
_exptl_absorpt_correction_T_min 0.582
_exptl_absorpt_correction_type multi-scan
_exptl_absorpt_process_details 'ABSCOR (Rigaku, 1995)'
_exptl_crystal_colour bronze
_exptl_crystal_density_diffrn 1.118
_exptl_crystal_density_method 'not measured'
_exptl_crystal_description platelet
_exptl_crystal_F_000 846.00
_exptl_crystal_size_max 0.450
_exptl_crystal_size_mid 0.400
_exptl_crystal_size_min 0.050
_refine_diff_density_max 0.537
_refine_diff_density_min -0.444
_refine_ls_extinction_method none
_refine_ls_goodness_of_fit_ref 1.113
_refine_ls_hydrogen_treatment constr
_refine_ls_number_parameters 550
_refine_ls_number_reflns 4823
_refine_ls_R_factor_gt 0.0746
_refine_ls_shift/su_max 0.000
_refine_ls_structure_factor_coef F
_refine_ls_weighting_details
;
    Chebychev polynomial with 3 parameters (Carruthers & Watkin, 1979)
    4.0554    3.5585    2.8284
;
_refine_ls_weighting_scheme calc
_refine_ls_wR_factor_ref 0.0893
_reflns_number_gt 4823
_reflns_number_total 10470
_reflns_threshold_expression F>2.5\s(F)
_cod_data_source_file d2sc06612b2.cif
_cod_data_source_block SQ1b
_cod_depositor_comments 'Adding full bibliography for 1568273--1568275.cif.'
_cod_database_code 1568275

loop_
_space_group_symop_id
_space_group_symop_operation_xyz
1 +X,+Y,+Z
2 -X,-Y,-Z

loop_
_atom_site_label
_atom_site_type_symbol
_atom_site_fract_x
_atom_site_fract_y
_atom_site_fract_z
_atom_site_U_iso_or_equiv
_atom_site_adp_type
_atom_site_occupancy
_atom_site_site_symmetry_multiplicity
_atom_site_calc_flag
_atom_site_refinement_flags
_atom_site_disorder_assembly
_atom_site_disorder_group
S1 S -0.43829(12) 0.41297(10) 1.18158(9) 0.0698(4) Uani 1 2 d . . .
S2 S 0.25659(12) -0.00684(8) 0.39494(8) 0.0655(3) Uani 1 2 d . . .
S3 S 0.14081(12) 0.43369(8) 0.79845(9) 0.0662(3) Uani 1 2 d . . .
O1 O -0.1327(4) 0.5601(2) 0.6673(3) 0.0977(11) Uani 1 2 d . . .
O2 O -0.0699(3) 0.2516(2) 0.7792(2) 0.0724(9) Uani 1 2 d . . .
O3 O 0.5799(3) 0.0088(2) 0.3336(2) 0.0774(10) Uani 1 2 d . . .
C1 C -0.4611(4) 0.5371(3) 1.1520(3) 0.0563(13) Uani 1 2 d . . .
C2 C -0.4005(4) 0.5524(3) 1.0601(3) 0.0578(12) Uani 1 2 d . . .
C3 C -0.3080(4) 0.4732(3) 0.9763(3) 0.0515(11) Uani 1 2 d . . .
C4 C -0.2755(4) 0.3662(3) 0.9882(3) 0.0507(11) Uani 1 2 d . . .
C5 C -0.3239(4) 0.3304(3) 1.0719(3) 0.0532(12) Uani 1 2 d . . .
C6 C -0.5523(4) 0.6259(4) 1.2405(3) 0.0630(13) Uani 1 2 d . . .
C7 C -0.4912(7) 0.6660(7) 1.2835(7) 0.170(4) Uani 1 2 d . . .
C8 C -0.6282(8) 0.7119(7) 1.2022(6) 0.146(3) Uani 1 2 d . . .
C9 C -0.6367(8) 0.5930(7) 1.3214(6) 0.169(3) Uani 1 2 d . . .
C10 C -0.2874(5) 0.2143(4) 1.0791(4) 0.0709(16) Uani 1 2 d . . .
C11 C -0.1767(10) 0.1526(6) 1.0061(14) 0.349(7) Uani 1 2 d . . .
C12 C -0.3650(13) 0.1799(8) 1.0588(14) 0.261(8) Uani 1 2 d . . .
C13 C -0.2991(19) 0.1929(7) 1.1785(9) 0.329(8) Uani 1 2 d . . .
C14 C -0.2560(4) 0.5052(3) 0.8856(3) 0.0557(11) Uani 1 2 d . . .
C15 C -0.1650(4) 0.4450(3) 0.7951(3) 0.0528(12) Uani 1 2 d . . .
C16 C -0.1127(4) 0.4768(3) 0.6983(3) 0.0628(13) Uani 1 2 d . . .
C17 C -0.0862(4) 0.3354(3) 0.7492(3) 0.0481(11) Uani 1 2 d . . .
C18 C -0.0339(4) 0.3681(3) 0.6510(3) 0.0509(11) Uani 1 2 d . . .
C19 C 0.0473(4) 0.3272(3) 0.5524(3) 0.0491(11) Uani 1 2 d . . .
C20 C 0.2479(4) 0.1057(3) 0.3412(3) 0.0481(11) Uani 1 2 d . . .
C21 C 0.1834(4) 0.2004(3) 0.3992(3) 0.0479(11) Uani 1 2 d . . .
C22 C 0.1135(3) 0.2229(3) 0.5065(3) 0.0423(10) Uani 1 2 d . . .
C23 C 0.1097(4) 0.1391(3) 0.5625(3) 0.0457(10) Uani 1 2 d . . .
C24 C 0.1660(4) 0.0376(3) 0.5229(3) 0.0494(11) Uani 1 2 d . . .
C25 C 0.3133(4) 0.0850(3) 0.2255(3) 0.0591(12) Uani 1 2 d . . .
C26 C 0.3250(7) 0.1836(5) 0.1879(4) 0.109(2) Uani 1 2 d . . .
C27 C 0.4321(5) -0.0024(6) 0.1899(4) 0.111(2) Uani 1 2 d . . .
C28 C 0.2399(7) 0.0605(7) 0.1807(5) 0.113(3) Uani 1 2 d . . .
C29 C 0.1569(4) -0.0509(3) 0.5843(3) 0.0598(13) Uani 1 2 d . . .
C30 C 0.0855(8) -0.0097(5) 0.6954(4) 0.142(3) Uani 1 2 d . . .
C31 C 0.1006(8) -0.1073(6) 0.5460(7) 0.128(4) Uani 1 2 d . . .
C32 C 0.2779(5) -0.1306(5) 0.5692(5) 0.099(2) Uani 1 2 d . . .
C33 C 0.1999(4) 0.4499(3) 0.6740(3) 0.0555(12) Uani 1 2 d . . .
C34 C 0.2709(4) 0.3686(3) 0.5980(3) 0.0565(12) Uani 1 2 d . . .
C35 C 0.3109(4) 0.2608(3) 0.6082(3) 0.0473(11) Uani 1 2 d . . .
C36 C 0.2694(4) 0.2328(3) 0.7067(3) 0.0472(11) Uani 1 2 d . . .
C37 C 0.1966(4) 0.2995(3) 0.7937(3) 0.0491(11) Uani 1 2 d . . .
C38 C 0.1702(5) 0.5640(3) 0.6555(4) 0.0728(16) Uani 1 2 d . . .
C39 C 0.2766(11) 0.5845(6) 0.6385(12) 0.217(6) Uani 1 2 d . . .
C40 C 0.1492(7) 0.5767(4) 0.5611(5) 0.102(2) Uani 1 2 d . . .
C41 C 0.0629(10) 0.6401(5) 0.7407(6) 0.202(4) Uani 1 2 d . . .
C42 C 0.1565(4) 0.2661(3) 0.8992(3) 0.0584(12) Uani 1 2 d . . .
C43 C 0.2203(8) 0.2874(8) 0.9553(6) 0.136(4) Uani 1 2 d . . .
C44 C 0.1795(7) 0.1519(5) 0.8882(5) 0.123(2) Uani 1 2 d . . .
C45 C 0.0249(5) 0.3285(5) 0.9590(4) 0.093(2) Uani 1 2 d . . .
C46 C 0.3913(4) 0.1869(3) 0.5214(3) 0.0532(12) Uani 1 2 d . . .
C47 C 0.4497(4) 0.0809(3) 0.5135(3) 0.0534(12) Uani 1 2 d . . .
C48 C 0.5365(4) 0.0031(3) 0.4235(3) 0.0553(12) Uani 1 2 d . . .
H1 H -0.41855 0.62164 1.04973 0.0655 Uiso 1 2 calc R . .
H2 H -0.2145 0.31601 0.93262 0.0587 Uiso 1 2 calc R . .
H3 H -0.54357 0.72533 1.3364 0.1769 Uiso 1 2 calc R . .
H4 H -0.4388 0.61148 1.30691 0.1771 Uiso 1 2 calc R . .
H5 H -0.443 0.6866 1.22539 0.1771 Uiso 1 2 calc R . .
H6 H -0.58923 0.75483 1.1673 0.1376 Uiso 1 2 calc R . .
H7 H -0.64902 0.68165 1.1575 0.1376 Uiso 1 2 calc R . .
H8 H -0.70059 0.75431 1.26029 0.1376 Uiso 1 2 calc R . .
H9 H -0.68323 0.56563 1.30282 0.1575 Uiso 1 2 calc R . .
H10 H -0.5839 0.53978 1.34544 0.1576 Uiso 1 2 calc R . .
H11 H -0.69069 0.65249 1.37404 0.1575 Uiso 1 2 calc R . .
H12 H -0.14454 0.15394 0.9345 0.2980 Uiso 1 2 calc R . .
H13 H -0.14413 0.1851 1.03756 0.2980 Uiso 1 2 calc R . .
H14 H -0.1544 0.0811 1.01801 0.2980 Uiso 1 2 calc R . .
H15 H -0.34844 0.10895 1.07075 0.3638 Uiso 1 2 calc R . .
H16 H -0.45065 0.2232 1.09235 0.3638 Uiso 1 2 calc R . .
H17 H -0.33858 0.18179 0.98724 0.3638 Uiso 1 2 calc R . .
H18 H -0.27704 0.11933 1.1807 0.4092 Uiso 1 2 calc R . .
H19 H -0.26072 0.21642 1.21136 0.4092 Uiso 1 2 calc R . .
H20 H -0.38564 0.23127 1.21283 0.4092 Uiso 1 2 calc R . .
H21 H -0.28667 0.57711 0.88434 0.0585 Uiso 1 2 calc R . .
H22 H 0.06142 0.37522 0.50977 0.0569 Uiso 1 2 calc R . .
H23 H 0.18695 0.25654 0.36507 0.0582 Uiso 1 2 calc R . .
H24 H 0.06156 0.15761 0.63181 0.0519 Uiso 1 2 calc R . .
H25 H 0.24607 0.23604 0.19765 0.1157 Uiso 1 2 calc R . .
H26 H 0.35829 0.21031 0.22372 0.1156 Uiso 1 2 calc R . .
H27 H 0.37739 0.16633 0.11692 0.1155 Uiso 1 2 calc R . .
H28 H 0.42605 -0.06555 0.21159 0.1020 Uiso 1 2 calc R . .
H29 H 0.47326 -0.01326 0.1174 0.1019 Uiso 1 2 calc R . .
H30 H 0.47708 0.01543 0.21963 0.1020 Uiso 1 2 calc R . .
H31 H 0.28456 0.03727 0.10899 0.1396 Uiso 1 2 calc R . .
H32 H 0.22346 0.0049 0.21312 0.1397 Uiso 1 2 calc R . .
H33 H 0.16473 0.12038 0.19361 0.1396 Uiso 1 2 calc R . .
H34 H 0.00667 0.04723 0.7134 0.1333 Uiso 1 2 calc R . .
H35 H 0.0777 -0.06539 0.73282 0.1331 Uiso 1 2 calc R . .
H36 H 0.13606 0.01451 0.71142 0.1331 Uiso 1 2 calc R . .
H37 H 0.07445 -0.14804 0.59616 0.1939 Uiso 1 2 calc R . .
H38 H 0.03088 -0.04953 0.54433 0.1939 Uiso 1 2 calc R . .
H39 H 0.14781 -0.15074 0.48075 0.1939 Uiso 1 2 calc R . .
H40 H 0.26942 -0.18033 0.61469 0.1187 Uiso 1 2 calc R . .
H41 H 0.3138 -0.16506 0.50055 0.1188 Uiso 1 2 calc R . .
H42 H 0.32909 -0.10234 0.57836 0.1188 Uiso 1 2 calc R . .
H43 H 0.29671 0.38597 0.53321 0.0660 Uiso 1 2 calc R . .
H44 H 0.29707 0.16101 0.70846 0.0550 Uiso 1 2 calc R . .
H45 H 0.36101 0.54282 0.59678 0.3345 Uiso 1 2 calc R . .
H46 H 0.25682 0.65708 0.63185 0.3345 Uiso 1 2 calc R . .
H47 H 0.26076 0.57596 0.70796 0.3345 Uiso 1 2 calc R . .
H48 H 0.23199 0.53747 0.51399 0.1170 Uiso 1 2 calc R . .
H49 H 0.09798 0.55263 0.54618 0.1170 Uiso 1 2 calc R . .
H50 H 0.12469 0.6499 0.55541 0.1169 Uiso 1 2 calc R . .
H51 H 0.04593 0.71221 0.73369 0.1763 Uiso 1 2 calc R . .
H52 H 0.00989 0.62116 0.72288 0.1763 Uiso 1 2 calc R . .
H53 H 0.04999 0.631 0.8097 0.1764 Uiso 1 2 calc R . .
H54 H 0.30508 0.24633 0.91461 0.2015 Uiso 1 2 calc R . .
H55 H 0.20434 0.36003 0.9648 0.2015 Uiso 1 2 calc R . .
H56 H 0.19826 0.26417 1.02009 0.2015 Uiso 1 2 calc R . .
H57 H 0.2602 0.11096 0.83827 0.1232 Uiso 1 2 calc R . .
H58 H 0.17058 0.1265 0.95174 0.1231 Uiso 1 2 calc R . .
H59 H 0.12172 0.14589 0.86669 0.1232 Uiso 1 2 calc R . .
H60 H 0.00935 0.40043 0.9731 0.1018 Uiso 1 2 calc R . .
H61 H -0.0209 0.32413 0.92268 0.1018 Uiso 1 2 calc R . .
H62 H 0.00119 0.30165 1.02157 0.1017 Uiso 1 2 calc R . .
H63 H 0.40815 0.2157 0.4619 0.0617 Uiso 1 2 calc R . .

loop_
_atom_site_aniso_label
_atom_site_aniso_U_11
_atom_site_aniso_U_22
_atom_site_aniso_U_33
_atom_site_aniso_U_12
_atom_site_aniso_U_13
_atom_site_aniso_U_23
S1 0.0843(9) 0.0713(8) 0.0463(6) -0.0395(7) -0.0119(6) 0.0152(5)
S2 0.0788(9) 0.0430(6) 0.0462(6) -0.0141(5) -0.0081(5) 0.0021(5)
S3 0.0785(9) 0.0413(6) 0.0510(6) -0.0084(5) -0.0148(6) -0.0024(5)
O1 0.129(3) 0.0403(17) 0.0594(19) -0.0191(19) 0.010(2) 0.0121(15)
O2 0.091(2) 0.0432(16) 0.0442(16) -0.0113(16) -0.0057(16) 0.0088(13)
O3 0.096(3) 0.0561(18) 0.0425(16) -0.0168(17) -0.0055(16) 0.0027(14)
C1 0.059(3) 0.058(2) 0.051(2) -0.026(2) -0.020(2) 0.002(2)
C2 0.073(3) 0.051(2) 0.041(2) -0.028(2) -0.011(2) 0.0079(18)
C3 0.059(3) 0.044(2) 0.044(2) -0.020(2) -0.0155(19) 0.0021(17)
C4 0.062(3) 0.043(2) 0.042(2) -0.021(2) -0.0168(19) 0.0038(17)
C5 0.061(3) 0.056(2) 0.048(2) -0.029(2) -0.024(2) 0.0125(19)
C6 0.055(3) 0.078(3) 0.043(2) -0.024(2) -0.010(2) -0.006(2)
C7 0.085(5) 0.204(9) 0.153(7) -0.003(5) -0.036(5) -0.122(7)
C8 0.125(6) 0.129(6) 0.090(5) 0.023(5) -0.026(5) -0.014(4)
C9 0.136(7) 0.137(7) 0.121(6) -0.049(6) 0.055(5) -0.032(5)
C10 0.101(4) 0.058(3) 0.064(3) -0.045(3) -0.031(3) 0.023(2)
C11 0.156(9) 0.067(5) 0.52(3) 0.010(5) 0.106(13) 0.124(10)
C12 0.306(17) 0.102(7) 0.50(3) -0.125(10) -0.253(19) 0.075(11)
C13 0.76(3) 0.074(5) 0.191(10) -0.104(11) -0.302(17) 0.066(6)
C14 0.073(3) 0.0333(19) 0.040(2) -0.0162(19) -0.0085(19) 0.0005(16)
C15 0.067(3) 0.043(2) 0.045(2) -0.026(2) -0.016(2) 0.0126(18)
C16 0.084(3) 0.043(2) 0.047(2) -0.028(2) -0.011(2) 0.0121(19)
C17 0.054(3) 0.043(2) 0.0362(19) -0.0165(19) -0.0116(18) 0.0038(17)
C18 0.061(3) 0.042(2) 0.044(2) -0.0227(19) -0.0144(19) 0.0059(17)
C19 0.060(3) 0.043(2) 0.0394(19) -0.0215(19) -0.0151(18) 0.0106(17)
C20 0.053(2) 0.042(2) 0.042(2) -0.0166(18) -0.0155(18) 0.0087(17)
C21 0.060(3) 0.046(2) 0.0398(19) -0.0267(19) -0.0179(19) 0.0150(17)
C22 0.047(2) 0.047(2) 0.0365(18) -0.0215(18) -0.0187(17) 0.0093(16)
C23 0.050(2) 0.043(2) 0.0369(19) -0.0162(18) -0.0138(17) 0.0059(16)
C24 0.051(2) 0.046(2) 0.043(2) -0.0172(19) -0.0129(18) 0.0098(17)
C25 0.063(3) 0.057(2) 0.040(2) -0.015(2) -0.013(2) 0.0040(19)
C26 0.136(6) 0.099(4) 0.053(3) -0.055(4) 0.005(3) 0.007(3)
C27 0.084(4) 0.119(5) 0.052(3) 0.010(4) -0.000(3) 0.001(3)
C28 0.124(6) 0.165(7) 0.060(3) -0.068(5) -0.040(4) 0.009(4)
C29 0.072(3) 0.046(2) 0.054(2) -0.020(2) -0.021(2) 0.0149(19)
C30 0.207(9) 0.058(3) 0.068(4) -0.030(4) 0.013(4) 0.020(3)
C31 0.177(8) 0.116(5) 0.191(8) -0.106(6) -0.134(7) 0.098(6)
C32 0.089(4) 0.094(4) 0.114(5) -0.030(3) -0.050(4) 0.052(4)
C33 0.066(3) 0.039(2) 0.056(2) -0.013(2) -0.028(2) 0.0068(19)
C34 0.070(3) 0.048(2) 0.048(2) -0.021(2) -0.023(2) 0.0066(18)
C35 0.050(2) 0.0374(19) 0.052(2) -0.0150(18) -0.0209(19) 0.0042(17)
C36 0.052(2) 0.0386(19) 0.047(2) -0.0177(18) -0.0172(19) 0.0063(17)
C37 0.056(3) 0.041(2) 0.047(2) -0.0196(19) -0.0187(19) 0.0051(17)
C38 0.101(4) 0.040(2) 0.079(3) -0.021(3) -0.046(3) 0.016(2)
C39 0.266(12) 0.095(5) 0.48(2) -0.124(7) -0.290(15) 0.138(9)
C40 0.137(6) 0.058(3) 0.097(4) -0.022(3) -0.054(4) 0.029(3)
C41 0.312(13) 0.047(3) 0.082(5) 0.023(5) -0.015(6) 0.002(3)
C42 0.062(3) 0.055(2) 0.044(2) -0.019(2) -0.013(2) 0.0097(19)
C43 0.163(8) 0.233(10) 0.108(5) -0.139(8) -0.097(6) 0.090(6)
C44 0.169(7) 0.071(4) 0.068(4) -0.039(4) 0.001(4) 0.021(3)
C45 0.084(4) 0.108(5) 0.062(3) -0.035(3) -0.011(3) 0.016(3)
C46 0.066(3) 0.046(2) 0.042(2) -0.021(2) -0.019(2) 0.0054(17)
C47 0.059(3) 0.046(2) 0.047(2) -0.021(2) -0.015(2) -0.0016(18)
C48 0.065(3) 0.044(2) 0.045(2) -0.020(2) -0.013(2) -0.0016(18)

loop_
_atom_type_symbol
_atom_type_description
_atom_type_scat_dispersion_real
_atom_type_scat_dispersion_imag
_atom_type_scat_source
C C 0.0033 0.0016
;
International Tables for Crystallography
(Vol. C, Tables 4.2.6.8 and 6.1.1.4)
;
H H 0.0000 0.0000
;
International Tables for Crystallography
(Vol. C, Table 6.1.1.4)
;
O O 0.0106 0.0060
;
International Tables for Crystallography
(Vol. C, Tables 4.2.6.8 and 6.1.1.4)
;
S S 0.1246 0.1234
;
International Tables for Crystallography
(Vol. C, Tables 4.2.6.8 and 6.1.1.4)
;

loop_
_geom_angle_atom_site_label_1
_geom_angle_atom_site_label_2
_geom_angle_atom_site_label_3
_geom_angle
_geom_angle_publ_flag
_geom_angle_site_symmetry_1
_geom_angle_site_symmetry_3
C1 S1 C5 104.1(2) yes . .
C20 S2 C24 104.91(18) yes . .
C33 S3 C37 104.27(18) yes . .
S1 C1 C2 121.9(3) yes . .
S1 C1 C6 114.6(3) yes . .
C2 C1 C6 123.5(4) yes . .
C1 C2 C3 126.5(4) yes . .
C2 C3 C4 119.1(4) yes . .
C2 C3 C14 117.8(4) yes . .
C4 C3 C14 123.0(3) yes . .
C3 C4 C5 126.0(3) yes . .
S1 C5 C4 122.3(3) yes . .
S1 C5 C10 114.1(3) yes . .
C4 C5 C10 123.6(3) yes . .
C1 C6 C7 108.8(5) yes . .
C1 C6 C8 109.5(4) yes . .
C1 C6 C9 112.8(5) yes . .
C7 C6 C8 110.1(7) yes . .
C7 C6 C9 110.7(6) yes . .
C8 C6 C9 104.8(6) yes . .
C5 C10 C11 112.6(6) yes . .
C5 C10 C12 109.0(7) yes . .
C5 C10 C13 113.1(6) yes . .
C11 C10 C12 105.1(9) yes . .
C11 C10 C13 111.7(11) yes . .
C12 C10 C13 104.7(13) yes . .
C3 C14 C15 129.0(4) yes . .
C14 C15 C16 129.7(4) yes . .
C14 C15 C17 140.8(4) yes . .
C16 C15 C17 89.4(3) yes . .
O1 C16 C15 134.1(3) yes . .
O1 C16 C18 134.3(4) yes . .
C15 C16 C18 91.4(3) yes . .
O2 C17 C15 135.1(3) yes . .
O2 C17 C18 134.6(3) yes . .
C15 C17 C18 90.3(3) yes . .
C16 C18 C17 88.9(3) yes . .
C16 C18 C19 129.9(4) yes . .
C17 C18 C19 141.2(4) yes . .
C18 C19 C22 128.9(4) yes . .
S2 C20 C21 120.7(3) yes . .
S2 C20 C25 113.9(3) yes . .
C21 C20 C25 125.3(4) yes . .
C20 C21 C22 126.8(4) yes . .
C19 C22 C21 118.2(4) yes . .
C19 C22 C23 122.1(3) yes . .
C21 C22 C23 119.7(3) yes . .
C22 C23 C24 125.4(3) yes . .
S2 C24 C23 122.4(3) yes . .
S2 C24 C29 113.2(3) yes . .
C23 C24 C29 124.4(3) yes . .
C20 C25 C26 110.0(4) yes . .
C20 C25 C27 112.1(4) yes . .
C20 C25 C28 108.0(4) yes . .
C26 C25 C27 109.2(5) yes . .
C26 C25 C28 107.1(6) yes . .
C27 C25 C28 110.4(5) yes . .
C24 C29 C30 111.4(4) yes . .
C24 C29 C31 109.1(5) yes . .
C24 C29 C32 110.7(5) yes . .
C30 C29 C31 109.4(6) yes . .
C30 C29 C32 108.8(6) yes . .
C31 C29 C32 107.3(5) yes . .
S3 C33 C34 122.1(3) yes . .
S3 C33 C38 115.8(3) yes . .
C34 C33 C38 122.0(4) yes . .
C33 C34 C35 126.2(4) yes . .
C34 C35 C36 119.1(3) yes . .
C34 C35 C46 118.4(4) yes . .
C36 C35 C46 122.5(4) yes . .
C35 C36 C37 125.8(4) yes . .
S3 C37 C36 122.4(3) yes . .
S3 C37 C42 113.4(3) yes . .
C36 C37 C42 124.2(4) yes . .
C33 C38 C39 107.0(6) yes . .
C33 C38 C40 109.9(5) yes . .
C33 C38 C41 112.5(5) yes . .
C39 C38 C40 107.7(8) yes . .
C39 C38 C41 112.0(8) yes . .
C40 C38 C41 107.6(6) yes . .
C37 C42 C43 108.6(5) yes . .
C37 C42 C44 110.5(4) yes . .
C37 C42 C45 109.9(4) yes . .
C43 C42 C44 110.9(6) yes . .
C43 C42 C45 109.4(5) yes . .
C44 C42 C45 107.5(6) yes . .
C35 C46 C47 128.9(4) yes . .
C46 C47 C48 129.5(4) yes . .
C46 C47 C48 141.6(3) yes . 2_656
C48 C47 C48 88.9(3) yes . 2_656
O3 C48 C47 132.9(4) yes . .
O3 C48 C47 136.0(3) yes . 2_656
C47 C48 C47 91.1(3) yes . 2_656
C1 C2 H1 116.863 no . .
C3 C2 H1 116.605 no . .
C3 C4 H2 117.589 no . .
C5 C4 H2 116.453 no . .
C6 C7 H3 112.966 no . .
C6 C7 H4 112.405 no . .
C6 C7 H5 102.532 no . .
H3 C7 H4 110.769 no . .
H3 C7 H5 109.837 no . .
H4 C7 H5 107.896 no . .
C6 C8 H6 112.161 no . .
C6 C8 H7 109.236 no . .
C6 C8 H8 108.114 no . .
H6 C8 H7 109.645 no . .
H6 C8 H8 110.372 no . .
H7 C8 H8 107.172 no . .
C6 C9 H9 118.852 no . .
C6 C9 H10 101.475 no . .
C6 C9 H11 107.913 no . .
H9 C9 H10 110.707 no . .
H9 C9 H11 106.930 no . .
H10 C9 H11 110.856 no . .
C10 C11 H12 128.651 no . .
C10 C11 H13 89.162 no . .
C10 C11 H14 109.507 no . .
H12 C11 H13 108.298 no . .
H12 C11 H14 109.833 no . .
H13 C11 H14 108.099 no . .
C10 C12 H15 109.671 no . .
C10 C12 H16 118.858 no . .
C10 C12 H17 98.945 no . .
H15 C12 H16 109.764 no . .
H15 C12 H17 110.080 no . .
H16 C12 H17 108.893 no . .
C10 C13 H18 110.873 no . .
C10 C13 H19 119.456 no . .
C10 C13 H20 96.855 no . .
H18 C13 H19 107.838 no . .
H18 C13 H20 109.895 no . .
H19 C13 H20 111.400 no . .
C3 C14 H21 116.444 no . .
C15 C14 H21 114.586 no . .
C18 C19 H22 116.476 no . .
C22 C19 H22 114.637 no . .
C20 C21 H23 115.354 no . .
C22 C21 H23 117.833 no . .
C22 C23 H24 116.650 no . .
C24 C23 H24 117.917 no . .
C25 C26 H25 108.365 no . .
C25 C26 H26 110.667 no . .
C25 C26 H27 108.907 no . .
H25 C26 H26 111.084 no . .
H25 C26 H27 110.217 no . .
H26 C26 H27 107.583 no . .
C25 C27 H28 110.232 no . .
C25 C27 H29 111.381 no . .
C25 C27 H30 108.591 no . .
H28 C27 H29 110.090 no . .
H28 C27 H30 108.690 no . .
H29 C27 H30 107.772 no . .
C25 C28 H31 109.023 no . .
C25 C28 H32 105.939 no . .
C25 C28 H33 113.304 no . .
H31 C28 H32 110.046 no . .
H31 C28 H33 109.759 no . .
H32 C28 H33 108.688 no . .
C29 C30 H34 115.458 no . .
C29 C30 H35 110.728 no . .
C29 C30 H36 100.687 no . .
H34 C30 H35 109.135 no . .
H34 C30 H36 111.551 no . .
H35 C30 H36 108.928 no . .
C29 C31 H37 108.472 no . .
C29 C31 H38 103.116 no . .
C29 C31 H39 116.381 no . .
H37 C31 H38 108.568 no . .
H37 C31 H39 109.683 no . .
H38 C31 H39 110.241 no . .
C29 C32 H40 108.999 no . .
C29 C32 H41 105.584 no . .
C29 C32 H42 115.650 no . .
H40 C32 H41 109.575 no . .
H40 C32 H42 109.087 no . .
H41 C32 H42 107.790 no . .
C33 C34 H43 115.251 no . .
C35 C34 H43 118.489 no . .
C35 C36 H44 115.329 no . .
C37 C36 H44 118.904 no . .
C38 C39 H45 131.655 no . .
C38 C39 H46 107.551 no . .
C38 C39 H47 85.742 no . .
H45 C39 H46 109.758 no . .
H45 C39 H47 108.405 no . .
H46 C39 H47 110.292 no . .
C38 C40 H48 95.501 no . .
C38 C40 H49 123.955 no . .
C38 C40 H50 107.268 no . .
H48 C40 H49 111.704 no . .
H48 C40 H50 109.888 no . .
H49 C40 H50 107.667 no . .
C38 C41 H51 114.198 no . .
C38 C41 H52 93.841 no . .
C38 C41 H53 119.862 no . .
H51 C41 H52 107.844 no . .
H51 C41 H53 110.343 no . .
H52 C41 H53 108.787 no . .
C42 C43 H54 107.449 no . .
C42 C43 H55 111.740 no . .
C42 C43 H56 109.223 no . .
H54 C43 H55 109.379 no . .
H54 C43 H56 108.782 no . .
H55 C43 H56 110.186 no . .
C42 C44 H57 109.332 no . .
C42 C44 H58 111.319 no . .
C42 C44 H59 106.930 no . .
H57 C44 H58 108.240 no . .
H57 C44 H59 111.958 no . .
H58 C44 H59 109.091 no . .
C42 C45 H60 108.903 no . .
C42 C45 H61 113.216 no . .
C42 C45 H62 108.013 no . .
H60 C45 H61 107.844 no . .
H60 C45 H62 110.107 no . .
H61 C45 H62 108.746 no . .
C35 C46 H63 113.435 no . .
C47 C46 H63 117.605 no . .

loop_
_geom_bond_atom_site_label_1
_geom_bond_atom_site_label_2
_geom_bond_distance
_geom_bond_publ_flag
_geom_bond_site_symmetry_2
S1 C1 1.736(5) yes .
S1 C5 1.742(4) yes .
S2 C20 1.745(4) yes .
S2 C24 1.736(4) yes .
S3 C33 1.723(4) yes .
S3 C37 1.737(4) yes .
O1 C16 1.222(6) yes .
O2 C17 1.224(5) yes .
O3 C48 1.222(5) yes .
C1 C2 1.336(6) yes .
C1 C6 1.535(5) yes .
C2 C3 1.439(5) yes .
C3 C4 1.429(6) yes .
C3 C14 1.397(6) yes .
C4 C5 1.339(6) yes .
C5 C10 1.532(7) yes .
C6 C7 1.469(14) yes .
C6 C8 1.517(10) yes .
C6 C9 1.508(11) yes .
C10 C11 1.388(11) yes .
C10 C12 1.44(2) yes .
C10 C13 1.427(15) yes .
C14 C15 1.390(5) yes .
C15 C16 1.463(6) yes .
C15 C17 1.474(5) yes .
C16 C18 1.467(5) yes .
C17 C18 1.485(6) yes .
C18 C19 1.379(5) yes .
C19 C22 1.397(5) yes .
C20 C21 1.344(5) yes .
C20 C25 1.531(5) yes .
C21 C22 1.436(5) yes .
C22 C23 1.434(6) yes .
C23 C24 1.340(5) yes .
C24 C29 1.541(6) yes .
C25 C26 1.532(9) yes .
C25 C27 1.494(7) yes .
C25 C28 1.515(12) yes .
C29 C30 1.500(7) yes .
C29 C31 1.525(14) yes .
C29 C32 1.523(8) yes .
C33 C34 1.345(5) yes .
C33 C38 1.548(6) yes .
C34 C35 1.432(6) yes .
C35 C36 1.432(6) yes .
C35 C46 1.395(5) yes .
C36 C37 1.340(5) yes .
C37 C42 1.548(6) yes .
C38 C39 1.512(17) yes .
C38 C40 1.493(10) yes .
C38 C41 1.495(8) yes .
C42 C43 1.497(13) yes .
C42 C44 1.515(8) yes .
C42 C45 1.528(7) yes .
C46 C47 1.376(5) yes .
C47 C48 1.463(5) yes .
C47 C48 1.486(6) yes 2_656
C2 H1 0.937 no .
C4 H2 0.939 no .
C7 H3 0.963 no .
C7 H4 0.985 no .
C7 H5 0.971 no .
C8 H6 0.969 no .
C8 H7 0.958 no .
C8 H8 0.976 no .
C9 H9 0.970 no .
C9 H10 0.985 no .
C9 H11 0.964 no .
C11 H12 0.961 no .
C11 H13 0.962 no .
C11 H14 0.969 no .
C12 H15 0.967 no .
C12 H16 0.994 no .
C12 H17 0.960 no .
C13 H18 0.966 no .
C13 H19 0.966 no .
C13 H20 0.995 no .
C14 H21 0.939 no .
C19 H22 0.937 no .
C21 H23 0.937 no .
C23 H24 0.933 no .
C26 H25 0.996 no .
C26 H26 0.963 no .
C26 H27 0.965 no .
C27 H28 0.965 no .
C27 H29 0.961 no .
C27 H30 0.970 no .
C28 H31 0.960 no .
C28 H32 0.966 no .
C28 H33 0.992 no .
C30 H34 0.993 no .
C30 H35 0.967 no .
C30 H36 0.972 no .
C31 H37 0.967 no .
C31 H38 0.992 no .
C31 H39 0.959 no .
C32 H40 0.967 no .
C32 H41 0.955 no .
C32 H42 0.972 no .
C34 H43 0.934 no .
C36 H44 0.938 no .
C39 H45 0.991 no .
C39 H46 0.967 no .
C39 H47 0.961 no .
C40 H48 0.988 no .
C40 H49 0.973 no .
C40 H50 0.968 no .
C41 H51 0.966 no .
C41 H52 0.974 no .
C41 H53 0.961 no .
C43 H54 0.991 no .
C43 H55 0.961 no .
C43 H56 0.964 no .
C44 H57 0.985 no .
C44 H58 0.964 no .
C44 H59 0.979 no .
C45 H60 0.959 no .
C45 H61 0.973 no .
C45 H62 0.965 no .
C46 H63 0.935 no .

loop_
_geom_contact_atom_site_label_1
_geom_contact_atom_site_label_2
_geom_contact_distance
_geom_contact_publ_flag
_geom_contact_site_symmetry_1
_geom_contact_site_symmetry_2
S1 C3 3.126(4) no . .
S1 C7 3.564(11) no . .
S1 C9 2.905(7) no . .
S1 C12 3.341(14) no . .
S1 C13 2.937(10) no . .
S2 C22 3.115(4) no . .
S2 C27 3.031(6) no . .
S2 C28 3.297(7) no . .
S2 C31 3.163(10) no . .
S2 C32 3.094(8) no . .
S3 C35 3.123(4) no . .
S3 C41 2.924(7) no . .
S3 C43 3.263(9) no . .
S3 C45 3.004(7) no . .
O1 C14 3.208(5) no . .
O1 C17 3.288(5) no . .
O1 C19 3.211(4) no . .
O2 C4 3.112(4) no . .
O2 C11 3.560(16) no . .
O2 C14 3.419(4) no . .
O2 C16 3.291(6) no . .
O2 C19 3.420(5) no . .
O2 C23 3.088(4) no . .
O2 C30 3.409(6) no . .
O3 C36 3.143(5) no . 2_656
O3 C44 3.535(6) no . 2_656
O3 C46 3.173(4) no . .
O3 C46 3.444(5) no . 2_656
O3 C48 3.287(5) no . 2_656
C1 C4 2.935(5) no . .
C2 C5 2.920(6) no . .
C2 C7 3.166(10) no . .
C2 C8 2.950(7) no . .
C3 C17 3.415(4) no . .
C4 C11 2.843(10) no . .
C4 C12 3.301(15) no . .
C4 C15 3.052(6) no . .
C4 C17 3.334(5) no . .
C14 C18 3.483(5) no . .
C15 C19 3.472(5) no . .
C17 C22 3.417(4) no . .
C17 C23 3.312(4) no . .
C18 C23 3.028(5) no . .
C20 C23 2.956(5) no . .
C21 C24 2.926(6) no . .
C21 C26 2.874(6) no . .
C21 C28 3.395(9) no . .
C23 C30 2.862(8) no . .
C23 C31 3.538(11) no . .
C33 C36 2.930(6) no . .
C34 C37 2.917(6) no . .
C34 C39 3.140(13) no . .
C34 C40 2.923(7) no . .
C35 C48 3.421(5) no . 2_656
C36 C43 3.431(10) no . .
C36 C44 2.874(8) no . .
C36 C47 3.034(5) no . .
C36 C48 3.331(5) no . 2_656
C46 C47 3.477(5) no . 2_656
O1 C19 3.534(5) no . 2_566
O1 C21 3.387(5) no . 2_566
O1 C26 3.595(6) no . 2_566
O3 C27 3.437(9) no . .
C19 O1 3.534(5) no . 2_566
C19 C34 3.593(8) no . .
C19 C40 3.491(10) no . 2_566
C21 O1 3.387(5) no . 2_566
C26 O1 3.595(6) no . 2_566
C27 O3 3.437(9) no . .
C34 C19 3.593(8) no . .
C40 C19 3.491(10) no . 2_566
S1 H1 3.5352 no . .
S1 H2 3.5464 no . .
S1 H4 3.3419 no . .
S1 H9 2.9768 no . .
S1 H10 2.5454 no . .
S1 H16 3.0685 no . .
S1 H19 3.0513 no . .
S1 H20 2.4693 no . .
S2 H23 3.5291 no . .
S2 H24 3.5461 no . .
S2 H28 2.6294 no . .
S2 H30 3.2265 no . .
S2 H32 2.8247 no . .
S2 H38 3.2827 no . .
S2 H39 2.9520 no . .
S2 H41 2.7262 no . .
S2 H42 3.2764 no . .
S3 H43 3.5181 no . .
S3 H44 3.5577 no . .
S3 H47 3.0405 no . .
S3 H52 3.0272 no . .
S3 H53 2.5490 no . .
S3 H55 2.9095 no . .
S3 H60 2.6397 no . .
S3 H61 3.1624 no . .
O1 H21 2.9813 no . .
O1 H22 3.0231 no . .
O2 H2 2.2202 no . .
O2 H12 2.6938 no . .
O2 H24 2.1904 no . .
O2 H34 2.6959 no . .
O2 H36 3.2731 no . .
O3 H44 2.2487 no . 2_656
O3 H57 2.6185 no . 2_656
O3 H63 2.9875 no . .
C1 H3 3.3076 no . .
C1 H4 2.6470 no . .
C1 H5 2.5031 no . .
C1 H6 2.8471 no . .
C1 H7 2.5531 no . .
C1 H8 3.3047 no . .
C1 H9 2.8413 no . .
C1 H10 2.6443 no . .
C1 H11 3.3463 no . .
C2 H2 3.3068 no . .
C2 H4 3.4618 no . .
C2 H5 2.7918 no . .
C2 H6 2.9178 no . .
C2 H7 2.8929 no . .
C2 H21 2.5245 no . .
C4 H1 3.2974 no . .
C4 H12 2.7574 no . .
C4 H13 2.7664 no . .
C4 H16 3.5936 no . .
C4 H17 3.0371 no . .
C4 H21 3.2984 no . .
C5 H12 2.7887 no . .
C5 H13 2.3755 no . .
C5 H14 3.2707 no . .
C5 H15 3.2658 no . .
C5 H16 2.6355 no . .
C5 H17 2.5440 no . .
C5 H18 3.3122 no . .
C5 H19 2.7561 no . .
C5 H20 2.5224 no . .
C6 H1 2.6458 no . .
C7 H1 3.1289 no . .
C7 H6 2.5606 no . .
C7 H7 3.2520 no . .
C7 H8 2.7839 no . .
C7 H9 3.3420 no . .
C7 H10 2.5290 no . .
C7 H11 2.6038 no . .
C8 H1 2.6542 no . .
C8 H3 2.6451 no . .
C8 H4 3.3246 no . .
C8 H5 2.5537 no . .
C8 H9 2.6912 no . .
C8 H10 3.2081 no . .
C8 H11 2.5492 no . .
C9 H3 2.6767 no . .
C9 H4 2.7299 no . .
C9 H5 3.2333 no . .
C9 H6 3.2474 no . .
C9 H7 2.7021 no . .
C9 H8 2.3959 no . .
C10 H2 2.6403 no . .
C11 H2 2.4846 no . .
C11 H15 2.4757 no . .
C11 H16 3.1654 no . .
C11 H17 2.2004 no . .
C11 H18 2.5088 no . .
C11 H19 2.7526 no . .
C11 H20 3.0597 no . .
C12 H2 3.3638 no . .
C12 H12 2.7180 no . .
C12 H13 2.9278 no . .
C12 H14 2.4754 no . .
C12 H18 2.4627 no . .
C12 H19 3.1790 no . .
C12 H20 2.2258 no . .
C13 H12 3.2611 no . .
C13 H13 2.2684 no . .
C13 H14 2.4318 no . .
C13 H15 2.3900 no . .
C13 H16 2.6920 no . .
C13 H17 3.0267 no . .
C14 H1 2.5424 no . .
C14 H2 2.6463 no . .
C15 H2 2.7529 no . .
C16 H21 2.7287 no . .
C16 H22 2.7561 no . .
C17 H2 2.6403 no . .
C17 H21 3.4253 no . .
C17 H22 3.4428 no . .
C17 H24 2.6030 no . .
C18 H24 2.7098 no . .
C19 H23 2.5659 no . .
C19 H24 2.6173 no . .
C20 H25 2.7624 no . .
C20 H26 2.6512 no . .
C20 H27 3.3311 no . .
C20 H28 2.7017 no . .
C20 H29 3.3482 no . .
C20 H30 2.6837 no . .
C20 H31 3.2937 no . .
C20 H32 2.5364 no . .
C20 H33 2.7438 no . .
C21 H22 2.5032 no . .
C21 H24 3.3017 no . .
C21 H25 2.8067 no . .
C21 H26 2.7834 no . .
C21 H33 3.3186 no . .
C23 H22 3.2798 no . .
C23 H23 3.3126 no . .
C23 H34 2.7236 no . .
C23 H36 2.8100 no . .
C23 H38 3.2731 no . .
C24 H34 2.7408 no . .
C24 H35 3.3543 no . .
C24 H36 2.6343 no . .
C24 H37 3.3138 no . .
C24 H38 2.5046 no . .
C24 H39 2.8511 no . .
C24 H40 3.3487 no . .
C24 H41 2.7200 no . .
C24 H42 2.7223 no . .
C25 H23 2.6634 no . .
C26 H23 2.4533 no . .
C26 H28 3.3121 no . .
C26 H29 2.6395 no . .
C26 H30 2.6525 no . .
C26 H31 2.6924 no . .
C26 H32 3.2663 no . .
C26 H33 2.6273 no . .
C27 H25 3.3086 no . .
C27 H26 2.7512 no . .
C27 H27 2.5545 no . .
C27 H31 2.5729 no . .
C27 H32 2.6854 no . .
C27 H33 3.3477 no . .
C28 H23 3.5176 no . .
C28 H25 2.5257 no . .
C28 H26 3.2922 no . .
C28 H27 2.7165 no . .
C28 H28 2.6719 no . .
C28 H29 2.6883 no . .
C28 H30 3.3023 no . .
C29 H24 2.6845 no . .
C30 H24 2.4740 no . .
C30 H37 2.5138 no . .
C30 H38 2.6860 no . .
C30 H39 3.3301 no . .
C30 H40 2.5645 no . .
C30 H41 3.2460 no . .
C30 H42 2.8191 no . .
C31 H34 2.7947 no . .
C31 H35 2.6421 no . .
C31 H36 3.2377 no . .
C31 H40 2.6858 no . .
C31 H41 2.4948 no . .
C31 H42 3.3381 no . .
C32 H34 3.3621 no . .
C32 H35 2.6517 no . .
C32 H36 2.4751 no . .
C32 H37 2.7484 no . .
C32 H38 3.2650 no . .
C32 H39 2.6377 no . .
C33 H45 2.8418 no . .
C33 H46 3.2948 no . .
C33 H47 2.3537 no . .
C33 H48 2.5814 no . .
C33 H49 2.7920 no . .
C33 H50 3.3132 no . .
C33 H51 3.3917 no . .
C33 H52 2.6117 no . .
C33 H53 2.7442 no . .
C34 H44 3.2875 no . .
C34 H45 3.1360 no . .
C34 H47 3.2689 no . .
C34 H48 2.6271 no . .
C34 H49 3.0714 no . .
C34 H63 2.4815 no . .
C36 H43 3.3045 no . .
C36 H54 3.2400 no . .
C36 H57 2.5534 no . .
C36 H59 3.0309 no . .
C36 H63 3.2712 no . .
C37 H54 2.6242 no . .
C37 H55 2.6750 no . .
C37 H56 3.3137 no . .
C37 H57 2.6186 no . .
C37 H58 3.3552 no . .
C37 H59 2.7716 no . .
C37 H60 2.7288 no . .
C37 H61 2.7089 no . .
C37 H62 3.3402 no . .
C38 H43 2.6079 no . .
C39 H43 3.0638 no . .
C39 H48 2.2823 no . .
C39 H49 3.3467 no . .
C39 H50 2.6392 no . .
C39 H51 2.7118 no . .
C39 H52 3.1750 no . .
C39 H53 2.9471 no . .
C40 H43 2.5805 no . .
C40 H45 2.9739 no . .
C40 H46 2.6270 no . .
C40 H47 3.0408 no . .
C40 H51 2.6779 no . .
C40 H52 2.2738 no . .
C40 H53 3.2955 no . .
C41 H45 3.4553 no . .
C41 H46 2.6054 no . .
C41 H47 2.3298 no . .
C41 H48 3.1420 no . .
C41 H49 2.8696 no . .
C41 H50 2.5035 no . .
C42 H44 2.7030 no . .
C43 H44 3.5802 no . .
C43 H57 2.7693 no . .
C43 H58 2.6106 no . .
C43 H59 3.2901 no . .
C43 H60 2.5966 no . .
C43 H61 3.3315 no . .
C43 H62 2.6800 no . .
C44 H44 2.5106 no . .
C44 H54 2.6622 no . .
C44 H55 3.3242 no . .
C44 H56 2.6331 no . .
C44 H60 3.2840 no . .
C44 H61 2.7287 no . .
C44 H62 2.5680 no . .
C45 H54 3.3153 no . .
C45 H55 2.6722 no . .
C45 H56 2.6610 no . .
C45 H57 3.3066 no . .
C45 H58 2.7462 no . .
C45 H59 2.4979 no . .
C46 H43 2.5733 no . .
C46 H44 2.6045 no . .
C47 H44 2.7013 no . .
C48 H44 2.6161 no . 2_656
C48 H63 2.7560 no . .
C48 H63 3.4514 no . 2_656
H1 H5 2.5599 no . .
H1 H6 2.3396 no . .
H1 H7 2.6834 no . .
H1 H21 2.2812 no . .
H2 H12 2.1146 no . .
H2 H13 2.5159 no . .
H2 H14 3.4333 no . .
H2 H17 2.9100 no . .
H2 H21 3.5646 no . .
H3 H6 2.7347 no . .
H3 H7 3.5575 no . .
H3 H8 2.6542 no . .
H3 H9 3.5946 no . .
H3 H10 2.8650 no . .
H3 H11 2.4679 no . .
H4 H6 3.4992 no . .
H4 H10 2.4308 no . .
H4 H11 2.9894 no . .
H5 H6 2.3170 no . .
H5 H7 3.3250 no . .
H5 H8 3.0822 no . .
H5 H10 3.3803 no . .
H5 H11 3.4473 no . .
H6 H11 3.3522 no . .
H7 H9 2.6636 no . .
H7 H10 3.5438 no . .
H7 H11 3.0158 no . .
H8 H9 2.6674 no . .
H8 H10 3.3045 no . .
H8 H11 2.1837 no . .
H12 H15 3.0208 no . .
H12 H17 2.3148 no . .
H12 H18 3.4501 no . .
H12 H34 3.0616 no . .
H13 H15 3.2191 no . .
H13 H17 3.0127 no . .
H13 H18 2.6098 no . .
H13 H19 2.3354 no . .
H13 H20 3.1046 no . .
H14 H15 2.3148 no . .
H14 H16 3.4475 no . .
H14 H17 2.5651 no . .
H14 H18 2.2207 no . .
H14 H19 2.9001 no . .
H14 H20 3.2387 no . .
H15 H18 2.1863 no . .
H15 H19 3.3373 no . .
H15 H20 2.4569 no . .
H16 H18 2.9921 no . .
H16 H19 3.5818 no . .
H16 H20 2.2544 no . .
H17 H18 3.2371 no . .
H17 H20 3.1029 no . .
H22 H23 2.2830 no . .
H22 H24 3.5279 no . .
H23 H25 2.2210 no . .
H23 H26 2.2883 no . .
H23 H27 3.4092 no . .
H23 H33 3.3182 no . .
H24 H34 2.1367 no . .
H24 H35 3.4225 no . .
H24 H36 2.3880 no . .
H24 H38 3.4206 no . .
H25 H29 3.4921 no . .
H25 H30 3.5851 no . .
H25 H31 2.8607 no . .
H25 H32 3.3876 no . .
H25 H33 2.3075 no . .
H26 H29 3.0304 no . .
H26 H30 2.5829 no . .
H26 H31 3.5946 no . .
H26 H33 3.4883 no . .
H27 H28 3.4583 no . .
H27 H29 2.3610 no . .
H27 H30 2.7992 no . .
H27 H31 2.6074 no . .
H27 H32 3.5903 no . .
H27 H33 2.9973 no . .
H28 H31 2.8279 no . .
H28 H32 2.5321 no . .
H29 H31 2.4343 no . .
H29 H32 3.0412 no . .
H29 H33 3.5713 no . .
H30 H31 3.4734 no . .
H30 H32 3.5425 no . .
H34 H37 2.8679 no . .
H34 H38 2.6519 no . .
H34 H40 3.5251 no . .
H35 H37 2.3246 no . .
H35 H38 3.0142 no . .
H35 H39 3.4877 no . .
H35 H40 2.3913 no . .
H35 H41 3.4508 no . .
H35 H42 3.1216 no . .
H36 H37 3.3663 no . .
H36 H38 3.5152 no . .
H36 H40 2.6593 no . .
H36 H41 3.3636 no . .
H36 H42 2.4812 no . .
H37 H40 2.6284 no . .
H37 H41 2.9180 no . .
H38 H40 3.5814 no . .
H38 H41 3.3412 no . .
H39 H40 2.9249 no . .
H39 H41 2.3133 no . .
H39 H42 3.5341 no . .
H43 H45 2.9381 no . .
H43 H47 3.4564 no . .
H43 H48 2.0358 no . .
H43 H49 2.7530 no . .
H43 H50 3.4868 no . .
H43 H63 2.2721 no . .
H44 H54 3.2776 no . .
H44 H57 1.9507 no . .
H44 H58 3.4001 no . .
H44 H59 2.6787 no . .
H44 H63 3.5105 no . .
H45 H48 2.4935 no . .
H45 H50 3.2659 no . .
H46 H48 2.6042 no . .
H46 H49 3.5889 no . .
H46 H50 2.4723 no . .
H46 H51 2.4618 no . .
H46 H52 3.3426 no . .
H46 H53 3.1474 no . .
H47 H48 3.0551 no . .
H47 H50 3.3112 no . .
H47 H51 2.6851 no . .
H47 H52 3.1367 no . .
H47 H53 2.4605 no . .
H48 H51 3.4251 no . .
H48 H52 3.1568 no . .
H49 H51 3.2110 no . .
H49 H52 2.3877 no . .
H50 H51 2.4003 no . .
H50 H52 2.4589 no . .
H50 H53 3.4581 no . .
H54 H57 2.5838 no . .
H54 H58 2.8461 no . .
H54 H59 3.5701 no . .
H54 H60 3.5052 no . .
H54 H62 3.5649 no . .
H55 H58 3.5113 no . .
H55 H60 2.4401 no . .
H55 H61 3.5520 no . .
H55 H62 2.9969 no . .
H56 H57 3.0458 no . .
H56 H58 2.4003 no . .
H56 H59 3.4546 no . .
H56 H60 2.8730 no . .
H56 H61 3.5794 no . .
H56 H62 2.5132 no . .
H57 H61 3.5720 no . .
H57 H62 3.5109 no . .
H58 H60 3.5769 no . .
H58 H61 3.1531 no . .
H58 H62 2.5095 no . .
H59 H60 3.4123 no . .
H59 H61 2.4095 no . .
H59 H62 2.6493 no . .
S1 H47 3.4103 no . 2_567
S2 H3 3.5695 no . 1_644
S2 H38 3.4145 no . 2_556
S3 H4 3.5265 no . 2_567
S3 H60 3.4394 no . 2_567
O1 H9 3.4881 no . 2_467
O1 H22 2.6599 no . 2_566
O1 H23 2.4950 no . 2_566
O1 H25 2.9700 no . 2_566
O1 H26 3.3315 no . 2_566
O1 H49 2.9080 no . .
O1 H49 3.2645 no . 2_566
O1 H52 2.7613 no . .
O2 H7 3.2992 no . 2_467
O2 H8 3.4091 no . 2_467
O2 H59 3.1775 no . .
O2 H61 2.7203 no . .
O3 H18 3.1774 no . 1_654
O3 H30 2.5168 no . .
O3 H36 3.5400 no . 2_656
O3 H42 2.7149 no . 2_656
C2 H55 3.2494 no . 2_567
C3 H7 3.2807 no . 2_467
C3 H55 3.4254 no . 2_567
C3 H61 3.4103 no . .
C4 H7 2.8540 no . 2_467
C4 H61 3.0236 no . .
C5 H7 3.4854 no . 2_467
C7 H41 3.3822 no . 1_466
C7 H54 3.5988 no . 2_567
C8 H2 3.5168 no . 2_467
C8 H17 3.2117 no . 2_467
C8 H28 3.5032 no . 1_466
C9 H48 2.9662 no . 1_456
C9 H50 3.5008 no . 1_456
C12 H26 3.4542 no . 1_456
C12 H27 3.3560 no . 1_456
C12 H31 3.4580 no . 2_556
C13 H35 3.5595 no . 2_557
C13 H40 3.1608 no . 2_557
C14 H7 3.5004 no . 2_467
C14 H9 3.3898 no . 2_467
C14 H55 3.3214 no . 2_567
C14 H61 3.4662 no . .
C15 H7 3.4902 no . 2_467
C15 H9 2.9585 no . 2_467
C15 H61 3.2058 no . .
C16 H9 3.0589 no . 2_467
C16 H49 3.4193 no . .
C16 H49 3.4811 no . 2_566
C16 H52 3.1820 no . .
C17 H7 3.4311 no . 2_467
C17 H9 3.2769 no . 2_467
C17 H61 2.9483 no . .
C18 H9 3.3730 no . 2_467
C18 H49 3.3512 no . 2_566
C19 H49 3.4953 no . .
C19 H49 2.8866 no . 2_566
C19 H50 3.1918 no . 2_566
C21 H63 3.5811 no . .
C22 H50 3.4946 no . 2_566
C23 H38 3.4313 no . 2_556
C24 H38 3.1251 no . 2_556
C26 H16 3.0976 no . 1_654
C26 H21 3.4285 no . 2_566
C26 H56 3.4328 no . 1_554
C27 H6 3.5728 no . 1_644
C29 H38 3.5738 no . 2_556
C30 H18 3.5764 no . 2_557
C31 H38 2.9126 no . 2_556
C31 H50 3.3176 no . 1_545
C32 H3 3.3765 no . 1_644
C32 H19 3.3437 no . 2_557
C32 H46 3.2076 no . 1_545
C33 H4 3.1435 no . 2_567
C34 H4 3.1730 no . 2_567
C34 H22 3.5080 no . .
C35 H4 3.4417 no . 2_567
C36 H5 3.4161 no . 2_567
C37 H5 3.3355 no . 2_567
C39 H4 3.1179 no . 2_567
C39 H19 3.4498 no . 2_567
C39 H40 3.2985 no . 1_565
C40 H9 3.5201 no . 1_654
C40 H11 3.2312 no . 1_654
C40 H22 3.2310 no . 2_566
C40 H37 3.5982 no . 1_565
C41 H33 3.4102 no . 2_566
C41 H62 3.2317 no . 2_567
C43 H1 3.3796 no . 2_567
C43 H5 3.3047 no . 2_567
C43 H21 3.5816 no . 2_567
C44 H18 3.5380 no . 2_557
C44 H36 3.5693 no . .
C45 H2 3.4857 no . .
C45 H13 3.4938 no . .
C45 H53 3.0861 no . 2_567
C46 H42 3.2067 no . 2_656
C47 H42 3.5067 no . .
C47 H42 2.9212 no . 2_656
C48 H30 3.3277 no . .
C48 H42 2.6882 no . 2_656
H1 C43 3.3796 no . 2_567
H1 H16 3.4482 no . 2_467
H1 H54 2.9904 no . 2_567
H1 H55 2.9487 no . 2_567
H2 C8 3.5168 no . 2_467
H2 C45 3.4857 no . .
H2 H7 2.6335 no . 2_467
H2 H61 2.6263 no . .
H2 H62 3.5640 no . .
H3 S2 3.5695 no . 1_466
H3 C32 3.3765 no . 1_466
H3 H28 3.4166 no . 1_466
H3 H39 3.5659 no . 1_466
H3 H41 2.4512 no . 1_466
H4 S3 3.5265 no . 2_567
H4 C33 3.1435 no . 2_567
H4 C34 3.1730 no . 2_567
H4 C35 3.4417 no . 2_567
H4 C39 3.1179 no . 2_567
H4 H43 3.5404 no . 2_567
H4 H45 2.6640 no . 2_567
H4 H47 2.7510 no . 2_567
H5 C36 3.4161 no . 2_567
H5 C37 3.3355 no . 2_567
H5 C43 3.3047 no . 2_567
H5 H28 3.2998 no . 1_466
H5 H54 2.6349 no . 2_567
H5 H55 3.1750 no . 2_567
H6 C27 3.5728 no . 1_466
H6 H17 2.7787 no . 2_467
H6 H28 2.7201 no . 1_466
H6 H32 3.3438 no . 1_466
H6 H54 3.5734 no . 2_567
H7 O2 3.2992 no . 2_467
H7 C3 3.2807 no . 2_467
H7 C4 2.8540 no . 2_467
H7 C5 3.4854 no . 2_467
H7 C14 3.5004 no . 2_467
H7 C15 3.4902 no . 2_467
H7 C17 3.4311 no . 2_467
H7 H2 2.6335 no . 2_467
H7 H12 3.5784 no . 2_467
H7 H17 2.8415 no . 2_467
H8 O2 3.4091 no . 2_467
H8 H17 3.5730 no . 2_467
H8 H28 3.5108 no . 1_466
H8 H32 3.4216 no . 1_466
H8 H39 3.0192 no . 1_466
H9 O1 3.4881 no . 2_467
H9 C14 3.3898 no . 2_467
H9 C15 2.9585 no . 2_467
H9 C16 3.0589 no . 2_467
H9 C17 3.2769 no . 2_467
H9 C18 3.3730 no . 2_467
H9 C40 3.5201 no . 1_456
H9 H48 2.9072 no . 1_456
H9 H50 3.4570 no . 1_456
H10 H45 3.4152 no . 1_456
H10 H45 3.2290 no . 2_567
H10 H48 2.7571 no . 1_456
H11 C40 3.2312 no . 1_456
H11 H39 2.7711 no . 1_466
H11 H41 3.2005 no . 1_466
H11 H46 3.5129 no . 1_456
H11 H48 2.7328 no . 1_456
H11 H50 2.8659 no . 1_456
H12 H7 3.5784 no . 2_467
H12 H59 3.3225 no . .
H12 H61 3.3901 no . .
H13 C45 3.4938 no . .
H13 H59 3.3348 no . .
H13 H61 3.1245 no . .
H13 H62 2.9665 no . .
H14 H58 3.0352 no . 2_557
H14 H59 3.5512 no . 2_557
H15 H26 3.4261 no . 1_456
H15 H27 3.2809 no . 1_456
H15 H29 3.3535 no . 1_456
H15 H30 3.2344 no . 1_456
H15 H31 2.9552 no . 2_556
H15 H57 3.3260 no . 2_557
H15 H58 3.1939 no . 2_557
H16 C26 3.0976 no . 1_456
H16 H1 3.4482 no . 2_467
H16 H21 3.4831 no . 2_467
H16 H26 2.6404 no . 1_456
H16 H27 2.6523 no . 1_456
H17 C8 3.2117 no . 2_467
H17 H6 2.7787 no . 2_467
H17 H7 2.8415 no . 2_467
H17 H8 3.5730 no . 2_467
H17 H31 3.0906 no . 2_556
H17 H32 3.3533 no . 2_556
H18 O3 3.1774 no . 1_456
H18 C30 3.5764 no . 2_557
H18 C44 3.5380 no . 2_557
H18 H35 3.2347 no . 2_557
H18 H36 3.0193 no . 2_557
H18 H40 3.1369 no . 2_557
H18 H42 3.3054 no . 2_557
H18 H57 3.1725 no . 2_557
H18 H58 3.4485 no . 2_557
H18 H59 3.4293 no . 2_557
H19 C32 3.3437 no . 2_557
H19 C39 3.4498 no . 2_567
H19 H35 2.9660 no . 2_557
H19 H36 3.4437 no . 2_557
H19 H40 2.5292 no . 2_557
H19 H42 3.4078 no . 2_557
H19 H46 2.9234 no . 2_567
H19 H47 3.1591 no . 2_567
H20 H26 3.5486 no . 1_456
H20 H40 3.3667 no . 2_557
H21 C26 3.4285 no . 2_566
H21 C43 3.5816 no . 2_567
H21 H16 3.4831 no . 2_467
H21 H25 3.0373 no . 2_566
H21 H26 3.3491 no . 2_566
H21 H27 3.3447 no . 2_566
H21 H55 3.0741 no . 2_567
H21 H56 3.4273 no . 2_567
H22 O1 2.6599 no . 2_566
H22 C34 3.5080 no . .
H22 C40 3.2310 no . 2_566
H22 H22 3.3269 no . 2_566
H22 H43 3.4002 no . .
H22 H49 2.8212 no . .
H22 H49 2.4512 no . 2_566
H22 H50 3.1503 no . 2_566
H23 O1 2.4950 no . 2_566
H23 H49 3.4791 no . 2_566
H23 H52 3.2795 no . 2_566
H25 O1 2.9700 no . 2_566
H25 H21 3.0373 no . 2_566
H25 H51 3.4686 no . 2_566
H25 H52 3.0093 no . 2_566
H25 H56 2.8685 no . 1_554
H26 O1 3.3315 no . 2_566
H26 C12 3.4542 no . 1_654
H26 H15 3.4261 no . 1_654
H26 H16 2.6404 no . 1_654
H26 H20 3.5486 no . 1_654
H26 H21 3.3491 no . 2_566
H27 C12 3.3560 no . 1_654
H27 H15 3.2809 no . 1_654
H27 H16 2.6523 no . 1_654
H27 H21 3.3447 no . 2_566
H27 H29 3.4253 no . 2_655
H27 H54 3.4762 no . 1_554
H27 H56 3.1263 no . 1_554
H28 C8 3.5032 no . 1_644
H28 H3 3.4166 no . 1_644
H28 H5 3.2998 no . 1_644
H28 H6 2.7201 no . 1_644
H28 H8 3.5108 no . 1_644
H28 H54 3.3127 no . 2_656
H29 H15 3.3535 no . 1_654
H29 H27 3.4253 no . 2_655
H29 H29 3.2397 no . 2_655
H29 H31 3.5475 no . 2_655
H29 H54 3.3788 no . 2_656
H30 O3 2.5168 no . .
H30 C48 3.3277 no . .
H30 H15 3.2344 no . 1_654
H30 H57 3.0752 no . 2_656
H31 C12 3.4580 no . 2_556
H31 H15 2.9552 no . 2_556
H31 H17 3.0906 no . 2_556
H31 H29 3.5475 no . 2_655
H31 H56 3.3856 no . 1_554
H31 H58 3.2086 no . 1_554
H32 H6 3.3438 no . 1_644
H32 H8 3.4216 no . 1_644
H32 H17 3.3533 no . 2_556
H32 H34 3.2664 no . 2_556
H33 C41 3.4102 no . 2_566
H33 H35 3.4444 no . 2_556
H33 H37 3.3832 no . 2_556
H33 H51 2.7206 no . 2_566
H33 H52 3.4033 no . 2_566
H33 H56 3.2209 no . 1_554
H33 H58 3.4681 no . 1_554
H34 H32 3.2664 no . 2_556
H35 C13 3.5595 no . 2_557
H35 H18 3.2347 no . 2_557
H35 H19 2.9660 no . 2_557
H35 H33 3.4444 no . 2_556
H35 H51 3.3256 no . 1_545
H36 O3 3.5400 no . 2_656
H36 C44 3.5693 no . .
H36 H18 3.0193 no . 2_557
H36 H19 3.4437 no . 2_557
H36 H44 3.5307 no . .
H36 H57 3.4965 no . .
H36 H59 2.8209 no . .
H37 C40 3.5982 no . 1_545
H37 H33 3.3832 no . 2_556
H37 H46 3.1090 no . 1_545
H37 H50 2.6739 no . 1_545
H37 H51 2.8157 no . 1_545
H38 S2 3.4145 no . 2_556
H38 C23 3.4313 no . 2_556
H38 C24 3.1251 no . 2_556
H38 C29 3.5738 no . 2_556
H38 C31 2.9126 no . 2_556
H38 H38 2.0469 no . 2_556
H38 H39 3.0618 no . 2_556
H39 H3 3.5659 no . 1_644
H39 H8 3.0192 no . 1_644
H39 H11 2.7711 no . 1_644
H39 H38 3.0618 no . 2_556
H39 H50 3.0891 no . 1_545
H40 C13 3.1608 no . 2_557
H40 C39 3.2985 no . 1_545
H40 H18 3.1369 no . 2_557
H40 H19 2.5292 no . 2_557
H40 H20 3.3667 no . 2_557
H40 H45 3.5889 no . 1_545
H40 H46 2.3683 no . 1_545
H41 C7 3.3822 no . 1_644
H41 H3 2.4512 no . 1_644
H41 H11 3.2005 no . 1_644
H41 H46 3.2856 no . 1_545
H42 O3 2.7149 no . 2_656
H42 C46 3.2067 no . 2_656
H42 C47 3.5067 no . .
H42 C47 2.9212 no . 2_656
H42 C48 2.6882 no . 2_656
H42 H18 3.3054 no . 2_557
H42 H19 3.4078 no . 2_557
H42 H63 3.1096 no . 2_656
H43 H4 3.5404 no . 2_567
H43 H22 3.4002 no . .
H44 H36 3.5307 no . .
H45 H4 2.6640 no . 2_567
H45 H10 3.4152 no . 1_654
H45 H10 3.2290 no . 2_567
H45 H40 3.5889 no . 1_565
H45 H45 3.4664 no . 2_666
H46 C32 3.2076 no . 1_565
H46 H11 3.5129 no . 1_654
H46 H19 2.9234 no . 2_567
H46 H37 3.1090 no . 1_565
H46 H40 2.3683 no . 1_565
H46 H41 3.2856 no . 1_565
H47 S1 3.4103 no . 2_567
H47 H4 2.7510 no . 2_567
H47 H19 3.1591 no . 2_567
H48 C9 2.9662 no . 1_654
H48 H9 2.9072 no . 1_654
H48 H10 2.7571 no . 1_654
H48 H11 2.7328 no . 1_654
H49 O1 2.9080 no . .
H49 O1 3.2645 no . 2_566
H49 C16 3.4193 no . .
H49 C16 3.4811 no . 2_566
H49 C18 3.3512 no . 2_566
H49 C19 3.4953 no . .
H49 C19 2.8866 no . 2_566
H49 H22 2.8212 no . .
H49 H22 2.4512 no . 2_566
H49 H23 3.4791 no . 2_566
H50 C9 3.5008 no . 1_654
H50 C19 3.1918 no . 2_566
H50 C22 3.4946 no . 2_566
H50 C31 3.3176 no . 1_565
H50 H9 3.4570 no . 1_654
H50 H11 2.8659 no . 1_654
H50 H22 3.1503 no . 2_566
H50 H37 2.6739 no . 1_565
H50 H39 3.0891 no . 1_565
H51 H25 3.4686 no . 2_566
H51 H33 2.7206 no . 2_566
H51 H35 3.3256 no . 1_565
H51 H37 2.8157 no . 1_565
H51 H62 3.3647 no . 2_567
H52 O1 2.7613 no . .
H52 C16 3.1820 no . .
H52 H23 3.2795 no . 2_566
H52 H25 3.0093 no . 2_566
H52 H33 3.4033 no . 2_566
H52 H56 3.5995 no . 2_567
H53 C45 3.0861 no . 2_567
H53 H56 3.0804 no . 2_567
H53 H60 3.0044 no . 2_567
H53 H62 2.3590 no . 2_567
H54 C7 3.5988 no . 2_567
H54 H1 2.9904 no . 2_567
H54 H5 2.6349 no . 2_567
H54 H6 3.5734 no . 2_567
H54 H27 3.4762 no . 1_556
H54 H28 3.3127 no . 2_656
H54 H29 3.3788 no . 2_656
H55 C2 3.2494 no . 2_567
H55 C3 3.4254 no . 2_567
H55 C14 3.3214 no . 2_567
H55 H1 2.9487 no . 2_567
H55 H5 3.1750 no . 2_567
H55 H21 3.0741 no . 2_567
H55 H60 3.3378 no . 2_567
H56 C26 3.4328 no . 1_556
H56 H21 3.4273 no . 2_567
H56 H25 2.8685 no . 1_556
H56 H27 3.1263 no . 1_556
H56 H31 3.3856 no . 1_556
H56 H33 3.2209 no . 1_556
H56 H52 3.5995 no . 2_567
H56 H53 3.0804 no . 2_567
H57 H15 3.3260 no . 2_557
H57 H18 3.1725 no . 2_557
H57 H30 3.0752 no . 2_656
H57 H36 3.4965 no . .
H58 H14 3.0352 no . 2_557
H58 H15 3.1939 no . 2_557
H58 H18 3.4485 no . 2_557
H58 H31 3.2086 no . 1_556
H58 H33 3.4681 no . 1_556
H59 O2 3.1775 no . .
H59 H12 3.3225 no . .
H59 H13 3.3348 no . .
H59 H14 3.5512 no . 2_557
H59 H18 3.4293 no . 2_557
H59 H36 2.8209 no . .
H60 S3 3.4394 no . 2_567
H60 H53 3.0044 no . 2_567
H60 H55 3.3378 no . 2_567
H60 H60 2.8082 no . 2_567
H61 O2 2.7203 no . .
H61 C3 3.4103 no . .
H61 C4 3.0236 no . .
H61 C14 3.4662 no . .
H61 C15 3.2058 no . .
H61 C17 2.9483 no . .
H61 H2 2.6263 no . .
H61 H12 3.3901 no . .
H61 H13 3.1245 no . .
H62 C41 3.2317 no . 2_567
H62 H2 3.5640 no . .
H62 H13 2.9665 no . .
H62 H51 3.3647 no . 2_567
H62 H53 2.3590 no . 2_567
H63 C21 3.5811 no . .
H63 H42 3.1096 no . 2_656

loop_
_geom_torsion_atom_site_label_1
_geom_torsion_atom_site_label_2
_geom_torsion_atom_site_label_3
_geom_torsion_atom_site_label_4
_geom_torsion
_geom_torsion_publ_flag
_geom_torsion_site_symmetry_1
_geom_torsion_site_symmetry_2
_geom_torsion_site_symmetry_3
_geom_torsion_site_symmetry_4
C1 S1 C5 C4 -1.7(5) no . . . .
C1 S1 C5 C10 -179.7(4) no . . . .
C5 S1 C1 C2 2.7(5) no . . . .
C5 S1 C1 C6 -175.2(4) no . . . .
C20 S2 C24 C23 -2.0(5) no . . . .
C20 S2 C24 C29 177.5(3) no . . . .
C24 S2 C20 C21 2.0(5) no . . . .
C24 S2 C20 C25 -174.7(3) no . . . .
C33 S3 C37 C36 0.4(5) no . . . .
C33 S3 C37 C42 178.8(3) no . . . .
C37 S3 C33 C34 0.8(5) no . . . .
C37 S3 C33 C38 -176.7(4) no . . . .
S1 C1 C2 C3 -2.7(9) no . . . .
S1 C1 C6 C7 100.9(4) no . . . .
S1 C1 C6 C8 -138.7(4) no . . . .
S1 C1 C6 C9 -22.4(6) no . . . .
C2 C1 C6 C7 -77.0(7) no . . . .
C2 C1 C6 C8 43.4(8) no . . . .
C2 C1 C6 C9 159.7(5) no . . . .
C6 C1 C2 C3 175.0(5) no . . . .
C1 C2 C3 C4 1.1(9) no . . . .
C1 C2 C3 C14 179.3(6) no . . . .
C2 C3 C4 C5 0.2(9) no . . . .
C2 C3 C14 C15 179.0(5) no . . . .
C4 C3 C14 C15 -2.8(10) no . . . .
C14 C3 C4 C5 -178.0(5) no . . . .
C3 C4 C5 S1 0.5(9) no . . . .
C3 C4 C5 C10 178.4(5) no . . . .
S1 C5 C10 C11 -161.3(4) no . . . .
S1 C5 C10 C12 82.4(5) no . . . .
S1 C5 C10 C13 -33.6(7) no . . . .
C4 C5 C10 C11 20.6(9) no . . . .
C4 C5 C10 C12 -95.6(6) no . . . .
C4 C5 C10 C13 148.4(5) no . . . .
C3 C14 C15 C16 177.3(5) no . . . .
C3 C14 C15 C17 0.9(12) no . . . .
C14 C15 C16 O1 -2.0(12) no . . . .
C14 C15 C16 C18 -177.5(6) no . . . .
C14 C15 C17 O2 -3.3(13) no . . . .
C14 C15 C17 C18 177.0(8) no . . . .
C16 C15 C17 O2 179.5(6) no . . . .
C16 C15 C17 C18 -0.2(4) no . . . .
C17 C15 C16 O1 175.7(7) no . . . .
C17 C15 C16 C18 0.2(4) no . . . .
O1 C16 C18 C17 -175.7(8) no . . . .
O1 C16 C18 C19 2.0(12) no . . . .
C15 C16 C18 C17 -0.2(4) no . . . .
C15 C16 C18 C19 177.5(6) no . . . .
O2 C17 C18 C16 -179.5(7) no . . . .
O2 C17 C18 C19 3.3(13) no . . . .
C15 C17 C18 C16 0.2(4) no . . . .
C15 C17 C18 C19 -177.0(7) no . . . .
C16 C18 C19 C22 -173.2(5) no . . . .
C17 C18 C19 C22 3.1(12) no . . . .
C18 C19 C22 C21 173.4(5) no . . . .
C18 C19 C22 C23 -4.0(9) no . . . .
S2 C20 C21 C22 -1.7(8) no . . . .
S2 C20 C25 C26 -166.9(3) no . . . .
S2 C20 C25 C27 -45.2(6) no . . . .
S2 C20 C25 C28 76.6(4) no . . . .
C21 C20 C25 C26 16.5(7) no . . . .
C21 C20 C25 C27 138.2(5) no . . . .
C21 C20 C25 C28 -100.0(6) no . . . .
C25 C20 C21 C22 174.6(5) no . . . .
C20 C21 C22 C19 -176.5(5) no . . . .
C20 C21 C22 C23 0.9(8) no . . . .
C19 C22 C23 C24 176.5(5) no . . . .
C21 C22 C23 C24 -0.9(8) no . . . .
C22 C23 C24 S2 1.7(8) no . . . .
C22 C23 C24 C29 -177.7(4) no . . . .
S2 C24 C29 C30 175.6(3) no . . . .
S2 C24 C29 C31 -63.6(4) no . . . .
S2 C24 C29 C32 54.4(5) no . . . .
C23 C24 C29 C30 -5.0(8) no . . . .
C23 C24 C29 C31 115.9(5) no . . . .
C23 C24 C29 C32 -126.2(5) no . . . .
S3 C33 C34 C35 -2.7(9) no . . . .
S3 C33 C38 C39 102.4(4) no . . . .
S3 C33 C38 C40 -140.9(4) no . . . .
S3 C33 C38 C41 -21.0(7) no . . . .
C34 C33 C38 C39 -75.2(7) no . . . .
C34 C33 C38 C40 41.5(8) no . . . .
C34 C33 C38 C41 161.4(5) no . . . .
C38 C33 C34 C35 174.7(5) no . . . .
C33 C34 C35 C36 3.1(9) no . . . .
C33 C34 C35 C46 -175.4(5) no . . . .
C34 C35 C36 C37 -1.7(8) no . . . .
C34 C35 C46 C47 173.6(5) no . . . .
C36 C35 C46 C47 -4.9(9) no . . . .
C46 C35 C36 C37 176.8(5) no . . . .
C35 C36 C37 S3 0.1(8) no . . . .
C35 C36 C37 C42 -178.2(5) no . . . .
S3 C37 C42 C43 -73.6(4) no . . . .
S3 C37 C42 C44 164.5(3) no . . . .
S3 C37 C42 C45 46.0(5) no . . . .
C36 C37 C42 C43 104.8(6) no . . . .
C36 C37 C42 C44 -17.1(7) no . . . .
C36 C37 C42 C45 -135.6(5) no . . . .
C35 C46 C47 C48 -178.1(5) no . . . .
C35 C46 C47 C48 -1.1(12) no . . . 2_656
C46 C47 C48 O3 -0.5(11) no . . . .
C46 C47 C48 C47 178.1(6) no . . . 2_656
C46 C47 C48 O3 3.8(14) no . . 2_656 2_656
C46 C47 C48 C47 -177.7(8) no . . 2_656 2_656
C48 C47 C48 O3 -178.5(7) no . . 2_656 2_656
C48 C47 C48 C47 -0.0(4) no . . 2_656 2_656
C48 C47 C48 O3 -178.6(7) no 2_656 . . .
C48 C47 C48 C47 0.0(4) no 2_656 . . 2_656
